data_4503914
loop_
_publ_author_name
'Arod, Fr\'ed\'eric'
'Pattison, Philip'
'Schenk, Kurt J.'
'Chapuis, Gervais'

_publ_section_title
;
 Polymorphism inN-Salicylideneaniline Reconsidered
;
_journal_issue 9
_journal_name_full 'Crystal Growth &amp; Design'
_journal_page_first 1679
_journal_paper_doi 10.1021/cg060389n
_journal_volume 7
_journal_year 2007
_chemical_absolute_configuration unk
_chemical_formula_moiety 'C13 H11 N O'
_chemical_formula_sum 'C13 H11 N O'
_chemical_formula_weight 197.23
_chemical_melting_point 324
_chemical_name_common \b-2-Salicylideneaniline
_chemical_name_systematic 2-(Phenyliminomethyl)phenol
_space_group_IT_number 29
_symmetry_cell_setting orthorhombic
_symmetry_space_group_name_Hall 'P 2c -2b'
_symmetry_space_group_name_H-M 'P b c 21'
_atom_sites_solution_hydrogens geom
_atom_sites_solution_primary direct
_atom_sites_solution_secondary difmap
_audit_creation_date '12/05/06 14:45:56'
_audit_creation_method 'from SHELXL97 CIF and IUCr SHELXL97-template'
_audit_update_record
;
  12th May, 2006 
;
_cell_angle_alpha 90.00
_cell_angle_beta 90.00
_cell_angle_gamma 90.00
_cell_formula_units_Z 4
_cell_length_a 5.7941(5)
_cell_length_b 13.0175(14)
_cell_length_c 13.6171(15)
_cell_measurement_reflns_used 3996
_cell_measurement_temperature 120(2)
_cell_measurement_theta_max 30.21
_cell_measurement_theta_min 5.22
_cell_volume 1027.07(18)
_computing_cell_refinement 'KMRED (Oxford Diffraction, 2001)'
_computing_data_collection 'KM4 (Oxford Diffraction, 2001)'
_computing_data_reduction 'XPrep (Bruker 1998)'
_computing_molecular_graphics 'XP (Bruker, 1998)'
_computing_publication_material 'ORTEPIII (Farrugia, 1997)'
_computing_structure_refinement 'SHELXL-97 (Sheldrick & Schneider, 1997)'
_computing_structure_solution 'SHELXS-97 (Sheldrick & Schneider, 1997)'
_diffrn_detector CCD-plate
_diffrn_detector_type KM4CCD/Sapphire
_diffrn_measured_fraction_theta_full 0.884
_diffrn_measured_fraction_theta_max 0.884
_diffrn_measurement_device 'six-circle diffractometer'
_diffrn_measurement_device_type KUMA-KM6
_diffrn_measurement_method '\o scan'
_diffrn_radiation_probe x-ray
_diffrn_radiation_source 'ESRF Grenoble beamline BM1A'
_diffrn_radiation_type synchrotron
_diffrn_radiation_wavelength 0.7500
_diffrn_reflns_av_R_equivalents 0.0322
_diffrn_reflns_av_sigmaI/netI 0.0377
_diffrn_reflns_limit_h_max 7
_diffrn_reflns_limit_h_min -4
_diffrn_reflns_limit_k_max 14
_diffrn_reflns_limit_k_min -17
_diffrn_reflns_limit_l_max 18
_diffrn_reflns_limit_l_min -15
_diffrn_reflns_number 3620
_diffrn_reflns_theta_full 30.21
_diffrn_reflns_theta_max 30.21
_diffrn_reflns_theta_min 5.22
_diffrn_source synchrotron
_diffrn_standards_decay_% 0
_diffrn_standards_interval_count 0
_diffrn_standards_interval_time 0
_diffrn_standards_number 0
_exptl_absorpt_coefficient_mu 0.081
_exptl_absorpt_correction_type none
_exptl_crystal_colour yellow
_exptl_crystal_density_diffrn 1.275
_exptl_crystal_density_meas ?
_exptl_crystal_density_method 'not measured'
_exptl_crystal_description blocks
_exptl_crystal_F_000 416
_exptl_crystal_size_max 0.140
_exptl_crystal_size_mid 0.080
_exptl_crystal_size_min 0.050
_refine_diff_density_max 0.235
_refine_diff_density_min -0.267
_refine_diff_density_rms 0.060
_refine_ls_extinction_expression Fc^*^=kFc[1+0.001xFc^2^\l^3^/sin(2\q)]^-1/4^
_refine_ls_extinction_method none
_refine_ls_goodness_of_fit_ref 1.156
_refine_ls_hydrogen_treatment mixed
_refine_ls_matrix_type full
_refine_ls_number_parameters 140
_refine_ls_number_reflns 2002
_refine_ls_number_restraints 1
_refine_ls_restrained_S_all 1.156
_refine_ls_R_factor_all 0.0512
_refine_ls_R_factor_gt 0.0426
_refine_ls_shift/su_max 0.000
_refine_ls_shift/su_mean 0.000
_refine_ls_structure_factor_coef Fsqd
_refine_ls_weighting_details 'calc w=1/[\s^2^(Fo^2^)+(0.0508P)^2^+0.5267P] where P=(Fo^2^+2Fc^2^)/3'
_refine_ls_weighting_scheme calc
_refine_ls_wR_factor_gt 0.1018
_refine_ls_wR_factor_ref 0.1264
_reflns_number_gt 1805
_reflns_number_total 2002
_reflns_threshold_expression >2sigma(I)
_cod_data_source_file cg060389nsi20060622_101759.cif
_cod_data_source_block beta-SA
_cod_depositor_comments
;
The following automatic conversions were performed:

'_exptl_crystal_density_meas' value 'not measured' was changed to '?'
- the value is perceived as not measured.

Automatic conversion script
Id: cif_fix_values 3008 2015-01-20 13:52:24Z robertas 
;
_cod_original_sg_symbol_H-M Pbc21
_cod_database_code 4503914
_diffrn_low_temperature 120(2)

loop_
_symmetry_equiv_pos_as_xyz
'x, y, z'
'-x, -y, z+1/2'
'-x, y+1/2, z'
'x, -y+1/2, z+1/2'

loop_
_atom_site_label
_atom_site_type_symbol
_atom_site_fract_x
_atom_site_fract_y
_atom_site_fract_z
_atom_site_U_iso_or_equiv
_atom_site_adp_type
_atom_site_occupancy
_atom_site_symmetry_multiplicity
_atom_site_calc_flag
_atom_site_refinement_flags
C1 C 0.2623(4) 0.00399(18) 0.34915(17) 0.0181(5) Uani 1 1 d .
C2 C 0.1168(4) -0.08223(18) 0.36132(18) 0.0214(5) Uani 1 1 d .
H2A H -0.0265 -0.0833 0.3306 0.026 Uiso 1 1 calc R
C3 C 0.1840(4) -0.16547(17) 0.41836(17) 0.0217(5) Uani 1 1 d .
H3A H 0.0869 -0.2219 0.4254 0.026 Uiso 1 1 calc R
C4 C 0.4002(5) -0.16384(19) 0.46544(19) 0.0238(5) Uani 1 1 d .
H4A H 0.4455 -0.2196 0.5036 0.029 Uiso 1 1 calc R
C5 C 0.5473(4) -0.07983(17) 0.45561(19) 0.0209(5) Uani 1 1 d .
H5A H 0.6887 -0.0791 0.4879 0.025 Uiso 1 1 calc R
C6 C 0.4810(4) 0.00427(17) 0.39644(18) 0.0203(5) Uani 1 1 d .
C7 C 0.1848(5) 0.08966(18) 0.28758(18) 0.0207(5) Uani 1 1 d .
H7A H 0.0367 0.0886 0.2613 0.025 Uiso 1 1 calc R
C8 C 0.2471(4) 0.25192(18) 0.20938(18) 0.0194(5) Uani 1 1 d .
C9 C 0.4025(4) 0.33463(17) 0.20569(18) 0.0215(5) Uani 1 1 d .
H9A H 0.5415 0.3307 0.2396 0.026 Uiso 1 1 calc R
C10 C 0.3501(5) 0.42285(19) 0.15149(18) 0.0239(6) Uani 1 1 d .
H10A H 0.4537 0.4774 0.1498 0.029 Uiso 1 1 calc R
C11 C 0.1413(5) 0.42903(18) 0.09970(18) 0.0232(6) Uani 1 1 d .
H11A H 0.1057 0.4876 0.0636 0.028 Uiso 1 1 calc R
C12 C -0.0125(5) 0.34675(19) 0.1028(2) 0.0252(6) Uani 1 1 d .
H12A H -0.1510 0.3507 0.0685 0.030 Uiso 1 1 calc R
C13 C 0.0391(4) 0.25810(19) 0.15693(19) 0.0242(6) Uani 1 1 d .
H13A H -0.0644 0.2035 0.1581 0.029 Uiso 1 1 calc R
N1 N 0.3189(4) 0.16673(15) 0.26910(15) 0.0222(5) Uani 1 1 d .
O1 O 0.6304(3) 0.08467(13) 0.38677(15) 0.0266(4) Uani 1 1 d .
H1A H 0.559(6) 0.137(3) 0.347(3) 0.041(10) Uiso 1 1 d .

loop_
_atom_site_aniso_label
_atom_site_aniso_U_11
_atom_site_aniso_U_22
_atom_site_aniso_U_33
_atom_site_aniso_U_23
_atom_site_aniso_U_13
_atom_site_aniso_U_12
C1 0.0205(12) 0.0163(10) 0.0176(12) -0.0018(8) -0.0007(9) 0.0010(9)
C2 0.0236(13) 0.0233(11) 0.0172(12) -0.0022(9) 0.0037(11) -0.0019(10)
C3 0.0275(13) 0.0195(11) 0.0181(13) 0.0005(9) 0.0030(10) -0.0015(10)
C4 0.0329(14) 0.0190(11) 0.0196(12) 0.0033(9) 0.0029(12) 0.0014(10)
C5 0.0215(13) 0.0219(12) 0.0192(12) -0.0010(9) -0.0013(11) 0.0020(9)
C6 0.0239(12) 0.0173(10) 0.0198(13) -0.0021(9) 0.0052(11) -0.0016(9)
C7 0.0221(13) 0.0207(11) 0.0193(12) -0.0026(9) 0.0019(10) -0.0007(9)
C8 0.0229(11) 0.0177(11) 0.0174(11) -0.0019(9) 0.0036(10) 0.0007(9)
C9 0.0229(13) 0.0232(12) 0.0183(12) -0.0004(9) -0.0027(10) 0.0009(9)
C10 0.0281(14) 0.0234(13) 0.0201(13) 0.0029(9) 0.0020(11) -0.0015(10)
C11 0.0325(15) 0.0204(11) 0.0168(12) 0.0034(9) -0.0005(10) 0.0013(10)
C12 0.0288(14) 0.0247(11) 0.0221(13) -0.0010(11) -0.0047(11) 0.0035(10)
C13 0.0298(13) 0.0185(11) 0.0245(15) -0.0024(10) -0.0041(11) -0.0005(10)
N1 0.0300(12) 0.0177(9) 0.0190(11) 0.0004(8) -0.0006(9) -0.0001(9)
O1 0.0265(10) 0.0219(8) 0.0313(11) 0.0032(7) -0.0050(8) -0.0027(7)

loop_
_atom_type_symbol
_atom_type_description
_atom_type_scat_dispersion_real
_atom_type_scat_dispersion_imag
_atom_type_scat_source
C C 0.0033 0.0016 'International Tables Vol C Tables 4.2.6.8 and 6.1.1.4'
H H 0.0000 0.0000 'International Tables Vol C Tables 4.2.6.8 and 6.1.1.4'
N N 0.0061 0.0033 'International Tables Vol C Tables 4.2.6.8 and 6.1.1.4'
O O 0.0106 0.0060 'International Tables Vol C Tables 4.2.6.8 and 6.1.1.4'

loop_
_geom_angle_atom_site_label_1
_geom_angle_atom_site_label_2
_geom_angle_atom_site_label_3
_geom_angle
C2 C1 C6 118.7(2)
C2 C1 C7 119.3(2)
C6 C1 C7 122.0(2)
C3 C2 C1 121.2(2)
C3 C2 H2A 119.4
C1 C2 H2A 119.4
C2 C3 C4 119.5(2)
C2 C3 H3A 120.2
C4 C3 H3A 120.2
C5 C4 C3 120.8(2)
C5 C4 H4A 119.6
C3 C4 H4A 119.6
C4 C5 C6 119.8(2)
C4 C5 H5A 120.1
C6 C5 H5A 120.1
O1 C6 C5 118.5(2)
O1 C6 C1 121.6(2)
C5 C6 C1 119.9(2)
N1 C7 C1 121.2(2)
N1 C7 H7A 119.4
C1 C7 H7A 119.4
C13 C8 C9 119.2(2)
C13 C8 N1 125.5(2)
C9 C8 N1 115.2(2)
C10 C9 C8 120.6(2)
C10 C9 H9A 119.7
C8 C9 H9A 119.7
C9 C10 C11 120.0(2)
C9 C10 H10A 120.0
C11 C10 H10A 120.0
C12 C11 C10 119.5(2)
C12 C11 H11A 120.3
C10 C11 H11A 120.3
C11 C12 C13 120.8(2)
C11 C12 H12A 119.6
C13 C12 H12A 119.6
C12 C13 C8 119.9(2)
C12 C13 H13A 120.1
C8 C13 H13A 120.1
C7 N1 C8 122.3(2)
C6 O1 H1A 109(2)

loop_
_geom_bond_atom_site_label_1
_geom_bond_atom_site_label_2
_geom_bond_distance
C1 C2 1.413(3)
C1 C6 1.422(3)
C1 C7 1.466(3)
C2 C3 1.389(3)
C2 H2A 0.9300
C3 C4 1.407(4)
C3 H3A 0.9300
C4 C5 1.393(3)
C4 H4A 0.9300
C5 C6 1.412(3)
C5 H5A 0.9300
C6 O1 1.364(3)
C7 N1 1.294(3)
C7 H7A 0.9300
C8 C13 1.404(3)
C8 C9 1.404(3)
C8 N1 1.437(3)
C9 C10 1.399(3)
C9 H9A 0.9300
C10 C11 1.403(4)
C10 H10A 0.9300
C11 C12 1.394(4)
C11 H11A 0.9300
C12 C13 1.402(4)
C12 H12A 0.9300
C13 H13A 0.9300
O1 H1A 0.96(4)

loop_
_geom_hbond_atom_site_label_D
_geom_hbond_atom_site_label_H
_geom_hbond_atom_site_label_A
_geom_hbond_distance_DH
_geom_hbond_distance_HA
_geom_hbond_distance_DA
_geom_hbond_angle_DHA
_geom_hbond_site_symmetry_A
O1 H1A N1 0.98 1.79(4) 2.639(3) 145 1555

loop_
_geom_torsion_atom_site_label_1
_geom_torsion_atom_site_label_2
_geom_torsion_atom_site_label_3
_geom_torsion_atom_site_label_4
_geom_torsion
C6 C1 C2 C3 0.1(3)
C7 C1 C2 C3 179.5(2)
C1 C2 C3 C4 0.4(4)
C2 C3 C4 C5 0.1(4)
C3 C4 C5 C6 -1.1(4)
C4 C5 C6 O1 -178.8(2)
C4 C5 C6 C1 1.6(4)
C2 C1 C6 O1 179.3(2)
C7 C1 C6 O1 0.0(4)
C2 C1 C6 C5 -1.1(3)
C7 C1 C6 C5 179.6(2)
C2 C1 C7 N1 -175.2(2)
C6 C1 C7 N1 4.1(3)
C13 C8 C9 C10 0.8(4)
N1 C8 C9 C10 -178.8(2)
C8 C9 C10 C11 -0.4(4)
C9 C10 C11 C12 0.0(4)
C10 C11 C12 C13 0.0(4)
C11 C12 C13 C8 0.4(4)
C9 C8 C13 C12 -0.8(4)
N1 C8 C13 C12 178.7(2)
C1 C7 N1 C8 -179.7(2)
C13 C8 N1 C7 -6.6(4)
C9 C8 N1 C7 172.9(2)

loop_
_cod_related_entry_id
_cod_related_entry_database
_cod_related_entry_code
1 ChemSpider 10237273
